data_7702122
loop_
_publ_author_name
'Thiripuranathar, Gobika'
'Chan, Antony P. Y.'
'Mandal, Dipendu'
'Man, Wing Y.'
'Argentari, Mario'
'Rosair, Georgina M.'
'Welch, Alan J.'

_publ_section_title
;
 Double deboronation and homometalation of 1,1'-bis(ortho-carborane).
;
_journal_issue 6
_journal_name_full 'Dalton transactions (Cambridge, England : 2003)'
_journal_page_first 1811
_journal_page_last 1821
_journal_paper_doi 10.1039/c6dt04457c
_journal_volume 46
_journal_year 2017
_chemical_formula_moiety 'C24 H48 B18 Ru2'
_chemical_formula_sum 'C24 H48 B18 Ru2'
_chemical_formula_weight 733.34
_space_group_crystal_system monoclinic
_space_group_IT_number 14
_space_group_name_Hall '-P 2yn'
_space_group_name_H-M_alt 'P 1 21/n 1'
_atom_sites_solution_hydrogens mixed
_atom_sites_solution_primary direct
_audit_creation_date 2016-10-11
_audit_creation_method
;
Olex2 1.2
(compiled 2016.09.09 svn.r3337 for OlexSys, GUI svn.r5227)
;
_audit_update_record
;
2016-11-11 deposited with the CCDC.
2016-12-19 downloaded from the CCDC.
;
_cell_angle_alpha 90
_cell_angle_beta 113.751(2)
_cell_angle_gamma 90
_cell_formula_units_Z 4
_cell_length_a 9.3011(6)
_cell_length_b 41.899(3)
_cell_length_c 9.3950(6)
_cell_measurement_reflns_used 29221
_cell_measurement_temperature 120
_cell_measurement_theta_max 27.48
_cell_measurement_theta_min 2.91
_cell_volume 3351.2(4)
_computing_cell_refinement 'DENZO (Otwinowski & Minor, 1997) & COLLECT (Hooft, R.W.W., 1998)'
_computing_data_collection 'COLLECT (Hooft, R.W.W., 1998)'
_computing_data_reduction 'DENZO (Otwinowski & Minor, 1997) & COLLECT (Hooft, R.W.W., 1998)'
_computing_molecular_graphics 'Olex2 (Dolomanov et al., 2009)'
_computing_publication_material 'Olex2 (Dolomanov et al., 2009)'
_computing_structure_refinement 'XL (Sheldrick, 2008)'
_computing_structure_solution 'ShelXS (Sheldrick, 2008)'
_diffrn_ambient_temperature 120.15
_diffrn_detector_area_resol_mean '4096 x 4096pixels,62x62mm'
_diffrn_measured_fraction_theta_full 0.997
_diffrn_measured_fraction_theta_max 0.997
_diffrn_measurement_device_type 'Bruker-Nonius APEX II CCD camera on \k-goniostat'
_diffrn_measurement_method '\f & \w scans'
_diffrn_radiation_monochromator '10cm confocal mirrors'
_diffrn_radiation_source 'Bruker-Nonius FR591 rotating anode'
_diffrn_radiation_type MoK\a
_diffrn_radiation_wavelength 0.71073
_diffrn_reflns_av_R_equivalents 0.0647
_diffrn_reflns_av_unetI/netI 0.0457
_diffrn_reflns_Laue_measured_fraction_full 0.997
_diffrn_reflns_Laue_measured_fraction_max 0.997
_diffrn_reflns_limit_h_max 10
_diffrn_reflns_limit_h_min -11
_diffrn_reflns_limit_k_max 51
_diffrn_reflns_limit_k_min 0
_diffrn_reflns_limit_l_max 11
_diffrn_reflns_limit_l_min 0
_diffrn_reflns_number 18710
_diffrn_reflns_point_group_measured_fraction_full 0.997
_diffrn_reflns_point_group_measured_fraction_max 0.997
_diffrn_reflns_theta_full 25.000
_diffrn_reflns_theta_max 25.681
_diffrn_reflns_theta_min 3.065
_exptl_absorpt_coefficient_mu 0.920
_exptl_absorpt_correction_T_max 0.9729
_exptl_absorpt_correction_T_min 0.9301
_exptl_absorpt_correction_type analytical
_exptl_absorpt_process_details 'SADABS 2007/2 (Sheldrick, G.M., 2007)'
_exptl_crystal_colour orange
_exptl_crystal_colour_primary orange
_exptl_crystal_density_diffrn 1.454
_exptl_crystal_density_method 'not measured'
_exptl_crystal_description plate
_exptl_crystal_F_000 1480
_exptl_crystal_size_max 0.08
_exptl_crystal_size_mid 0.06
_exptl_crystal_size_min 0.03
_refine_diff_density_max 1.209
_refine_diff_density_min -1.167
_refine_diff_density_rms 0.163
_refine_ls_extinction_method none
_refine_ls_goodness_of_fit_ref 1.276
_refine_ls_hydrogen_treatment mixed
_refine_ls_matrix_type full
_refine_ls_number_parameters 475
_refine_ls_number_reflns 6370
_refine_ls_number_restraints 105
_refine_ls_restrained_S_all 1.272
_refine_ls_R_factor_all 0.0769
_refine_ls_R_factor_gt 0.0657
_refine_ls_shift/su_max 0.005
_refine_ls_shift/su_mean 0.000
_refine_ls_structure_factor_coef Fsqd
_refine_ls_weighting_details 'w=1/[\s^2^(Fo^2^)+22.0205P] where P=(Fo^2^+2Fc^2^)/3'
_refine_ls_weighting_scheme calc
_refine_ls_wR_factor_gt 0.1228
_refine_ls_wR_factor_ref 0.1307
_reflns_Friedel_coverage 0.000
_reflns_number_gt 5684
_reflns_number_total 6370
_reflns_threshold_expression 'I > 2\s(I)'
_cod_data_source_file c6dt04457c2.cif
_cod_data_source_block gos0169t
_cod_database_code 7702122
_shelx_space_group_comment
;
The symmetry employed for this shelxl refinement is uniquely defined
by the following loop, which should always be used as a source of
symmetry information in preference to the above space-group names.
They are only intended as comments.
;
_shelx_estimated_absorpt_t_max 0.973
_shelx_estimated_absorpt_t_min 0.930
_olex2_refinement_description
;
1. Twinned data refinement
 Scales: 0.66(3) 0.34(3)
2. Fixed Uiso
 At 1.2 times of:
  All B(H) groups, All C(H) groups, All C(H,H) groups
 At 1.5 times of:
  All C(H,H,H) groups
3. Restrained distances
 C27'-C28' \\sim C27'-C29C \\sim C27'-C29'
 with sigma of 0.02
4. Rigid bond restraints
 C30, C31, C32, C33, C34, C35
 with sigma for 1-2 distances of 0.01 and sigma for 1-3 distances of 0.01
 C20', C21', C22', C23', C24', C25'
 with sigma for 1-2 distances of 0.01 and sigma for 1-3 distances of 0.01
5. Uiso/Uaniso restraints and constraints
C30 \\sim C31 \\sim C32 \\sim C33 \\sim C34 \\sim C35: within 2A with sigma of
0.04 and sigma for terminal atoms of 0.08
C20' \\sim C21' \\sim C22' \\sim C23' \\sim C24' \\sim C25': within 2A with
sigma of 0.04 and sigma for terminal atoms of 0.08
C28' \\sim C29' \\sim C29C: within 2A with sigma of 0.02 and sigma for terminal
atoms of 0.04
Uanis(C23') \\sim Ueq: with sigma of 0.01 and sigma for terminal atoms of 0.02
6. Others
 Sof(H27A)=Sof(C29C)=Sof(H29D)=Sof(H29E)=Sof(H29F)=1-FVAR(1)
 Sof(H27')=Sof(C29')=Sof(H29A)=Sof(H29B)=Sof(H29C)=FVAR(1)
7.a Ternary CH refined with riding coordinates:
 C31(H31), C32(H32), C34(H34), C35(H35), C37(H37), C21'(H21'), C22'(H22'),
 C24'(H24'), C25'(H25'), C27'(H27'), C27'(H27A)
7.b Idealised Me refined as rotating group:
 C36(H36A,H36B,H36C), C38(H38A,H38B,H38C), C39(H39A,H39B,H39C), C26'(H26A,H26B,
 H26C), C28'(H28A,H28B,H28C), C29'(H29A,H29B,H29C), C29C(H29D,H29E,H29F)
;
_shelx_shelxl_version_number 2014/7
_olex2_submission_special_instructions 'No special instructions were received'

loop_
_space_group_symop_operation_xyz
'x, y, z'
'-x+1/2, y+1/2, -z+1/2'
'-x, -y, -z'
'x-1/2, -y-1/2, z-1/2'

loop_
_atom_site_label
_atom_site_type_symbol
_atom_site_fract_x
_atom_site_fract_y
_atom_site_fract_z
_atom_site_U_iso_or_equiv
_atom_site_adp_type
_atom_site_occupancy
_atom_site_site_symmetry_order
_atom_site_calc_flag
_atom_site_refinement_flags_posn
_atom_site_refinement_flags_adp
_atom_site_refinement_flags_occupancy
_atom_site_disorder_assembly
_atom_site_disorder_group
C1 C 0.5601(7) 0.11005(15) 0.2409(7) 0.0126(13) Uani 1 1 d . . . . .
C2 C 0.5991(8) 0.07528(16) 0.3309(8) 0.0169(14) Uani 1 1 d . . . . .
H2 H 0.561(8) 0.0697(17) 0.411(8) 0.020 Uiso 1 1 d R . . . .
Ru3 Ru 0.40493(6) 0.06851(2) 0.10205(6) 0.01233(14) Uani 1 1 d . . . . .
B4 B 0.5577(8) 0.10440(19) 0.0566(9) 0.0153(15) Uani 1 1 d . . . . .
H4 H 0.491(8) 0.1210(17) -0.029(8) 0.018 Uiso 1 1 d R . . . .
B5 B 0.7239(8) 0.12197(18) 0.2109(8) 0.0137(15) Uani 1 1 d . . . . .
H5 H 0.740(8) 0.1466(17) 0.203(8) 0.016 Uiso 1 1 d R . . . .
B6 B 0.7491(8) 0.10347(19) 0.3864(9) 0.0161(16) Uani 1 1 d . . . . .
H6 H 0.772(8) 0.1152(17) 0.486(8) 0.019 Uiso 1 1 d R . . . .
B7 B 0.6279(9) 0.04425(18) 0.2208(9) 0.0144(15) Uani 1 1 d . . . . .
H7 H 0.622(8) 0.0203(17) 0.251(8) 0.017 Uiso 1 1 d R . . . .
B8 B 0.6059(9) 0.06288(19) 0.0382(9) 0.0172(16) Uani 1 1 d . . . . .
H8 H 0.572(8) 0.0529(17) -0.066(8) 0.021 Uiso 1 1 d R . . . .
B9 B 0.7529(8) 0.09328(18) 0.0873(8) 0.0139(15) Uani 1 1 d . . . . .
H9 H 0.805(8) 0.0997(16) 0.013(8) 0.017 Uiso 1 1 d R . . . .
B10 B 0.8705(8) 0.09229(18) 0.2915(9) 0.0156(15) Uani 1 1 d . . . . .
H10 H 0.994(8) 0.0989(16) 0.342(8) 0.019 Uiso 1 1 d R . . . .
B11 B 0.7903(8) 0.06279(18) 0.3731(9) 0.0152(15) Uani 1 1 d . . . . .
H11 H 0.848(8) 0.0499(16) 0.476(8) 0.018 Uiso 1 1 d R . . . .
B12 B 0.7967(8) 0.05621(18) 0.1897(9) 0.0151(15) Uani 1 1 d . . . . .
H12 H 0.878(8) 0.0372(16) 0.183(8) 0.018 Uiso 1 1 d R . . . .
C30 C 0.2508(7) 0.02921(17) 0.1294(8) 0.0214(14) Uani 1 1 d . U . . .
C31 C 0.1708(7) 0.05867(16) 0.1253(8) 0.0192(14) Uani 1 1 d . U . . .
H31 H 0.1584 0.0660 0.2211 0.023 Uiso 1 1 calc R . . . .
C32 C 0.1394(7) 0.08023(17) 0.0018(8) 0.0192(14) Uani 1 1 d . U . . .
H32 H 0.1075 0.1024 0.0150 0.023 Uiso 1 1 calc R . . . .
C33 C 0.1852(8) 0.07436(18) -0.1209(8) 0.0237(15) Uani 1 1 d . U . . .
C34 C 0.2595(8) 0.04530(17) -0.1206(8) 0.0231(15) Uani 1 1 d . U . . .
H34 H 0.3050 0.0417 -0.1992 0.028 Uiso 1 1 calc R . . . .
C35 C 0.2919(7) 0.02327(16) 0.0015(8) 0.0186(14) Uani 1 1 d . U . . .
H35 H 0.3598 0.0044 0.0063 0.022 Uiso 1 1 calc R . . . .
C36 C 0.1541(9) 0.0984(2) -0.2518(9) 0.0340(19) Uani 1 1 d . . . . .
H36A H 0.2333 0.0958 -0.2951 0.051 Uiso 1 1 calc GR . . . .
H36B H 0.1597 0.1201 -0.2110 0.051 Uiso 1 1 calc GR . . . .
H36C H 0.0494 0.0947 -0.3335 0.051 Uiso 1 1 calc GR . . . .
C37 C 0.2855(9) 0.00489(19) 0.2553(9) 0.0288(17) Uani 1 1 d . . . . .
H37 H 0.3910 -0.0045 0.2768 0.035 Uiso 1 1 calc R . . . .
C38 C 0.2895(10) 0.0191(2) 0.4078(9) 0.041(2) Uani 1 1 d . . . . .
H38A H 0.3671 0.0364 0.4424 0.061 Uiso 1 1 calc GR . . . .
H38B H 0.3184 0.0024 0.4876 0.061 Uiso 1 1 calc GR . . . .
H38C H 0.1855 0.0276 0.3905 0.061 Uiso 1 1 calc GR . . . .
C39 C 0.1618(9) -0.02221(19) 0.1981(9) 0.0308(18) Uani 1 1 d . . . . .
H39A H 0.0569 -0.0133 0.1734 0.046 Uiso 1 1 calc GR . . . .
H39B H 0.1853 -0.0383 0.2799 0.046 Uiso 1 1 calc GR . . . .
H39C H 0.1649 -0.0321 0.1048 0.046 Uiso 1 1 calc GR . . . .
C1' C 0.3171(8) 0.15589(16) 0.4576(8) 0.0162(14) Uani 1 1 d . . . . .
H1' H 0.277(8) 0.1469(17) 0.529(8) 0.019 Uiso 1 1 d R . . . .
Ru2' Ru 0.51691(6) 0.18656(2) 0.58350(6) 0.01065(13) Uani 1 1 d . . . . .
B3' B 0.4974(8) 0.13951(17) 0.4814(8) 0.0127(14) Uani 1 1 d . . . . .
H3' H 0.552(8) 0.1167(16) 0.557(8) 0.015 Uiso 1 1 d R . . . .
B4' B 0.3167(8) 0.12849(17) 0.3258(9) 0.0139(15) Uani 1 1 d . . . . .
H4' H 0.283(8) 0.1064(17) 0.328(8) 0.017 Uiso 1 1 d R . . . .
B5' B 0.1895(9) 0.16177(19) 0.2650(9) 0.0171(16) Uani 1 1 d . . . . .
H5' H 0.066(8) 0.1613(16) 0.232(8) 0.021 Uiso 1 1 d R . . . .
B6' B 0.2920(8) 0.19473(19) 0.3877(8) 0.0144(15) Uani 1 1 d . . . . .
H6' H 0.213(8) 0.2109(16) 0.413(8) 0.017 Uiso 1 1 d R . . . .
B7' B 0.5922(9) 0.16942(17) 0.4058(8) 0.0140(15) Uani 1 1 d . . . . .
H7' H 0.714(8) 0.1692(16) 0.432(8) 0.017 Uiso 1 1 d R . . . .
C8' C 0.4770(7) 0.13720(14) 0.2900(7) 0.0102(12) Uani 1 1 d . . . . .
B9' B 0.2975(8) 0.15007(19) 0.1556(8) 0.0154(15) Uani 1 1 d . . . . .
H9' H 0.251(8) 0.1408(16) 0.044(8) 0.018 Uiso 1 1 d R . . . .
B10' B 0.2831(8) 0.19086(18) 0.1935(9) 0.0156(15) Uani 1 1 d . . . . .
H10' H 0.218(8) 0.2058(17) 0.110(8) 0.019 Uiso 1 1 d R . . . .
B11' B 0.4618(8) 0.20321(19) 0.3443(8) 0.0142(15) Uani 1 1 d . . . . .
H11' H 0.500(8) 0.2238(17) 0.337(8) 0.017 Uiso 1 1 d R . . . .
B12' B 0.4658(8) 0.17507(18) 0.2066(8) 0.0131(15) Uani 1 1 d . . . . .
H12' H 0.514(8) 0.1790(16) 0.125(8) 0.016 Uiso 1 1 d R . . . .
C20' C 0.4773(7) 0.21984(16) 0.7558(7) 0.0155(13) Uani 1 1 d . U . . .
C21' C 0.5076(8) 0.18838(16) 0.8162(7) 0.0177(13) Uani 1 1 d . U . . .
H21' H 0.4215 0.1766 0.8316 0.021 Uiso 1 1 calc R . . . .
C22' C 0.6425(9) 0.17159(17) 0.8314(7) 0.0258(16) Uani 1 1 d . U . . .
H22' H 0.6500 0.1484 0.8577 0.031 Uiso 1 1 calc R . . . .
C23' C 0.7538(8) 0.18515(19) 0.7831(8) 0.0261(16) Uani 1 1 d . U . . .
C24' C 0.7226(8) 0.2162(2) 0.7178(8) 0.0279(16) Uani 1 1 d . U . . .
H24' H 0.7888 0.2248 0.6649 0.034 Uiso 1 1 calc R . . . .
C25' C 0.5880(9) 0.23319(16) 0.7053(8) 0.0218(15) Uani 1 1 d . U . . .
H25' H 0.5605 0.2533 0.6426 0.026 Uiso 1 1 calc R . . . .
C26' C 0.8964(10) 0.1665(3) 0.7982(11) 0.067(4) Uani 1 1 d . . . . .
H26A H 0.9832 0.1717 0.8973 0.100 Uiso 1 1 calc GR . . . .
H26B H 0.9261 0.1720 0.7123 0.100 Uiso 1 1 calc GR . . . .
H26C H 0.8734 0.1436 0.7951 0.100 Uiso 1 1 calc GR . . . .
C27' C 0.3342(9) 0.23809(18) 0.7475(8) 0.0306(19) Uani 1 1 d D . . . .
H27' H 0.2367 0.2248 0.7128 0.037 Uiso 0.556(17) 1 calc R . P A 1
H27A H 0.2939 0.2532 0.6577 0.037 Uiso 0.444(17) 1 calc R . P A 2
C28' C 0.3749(9) 0.25481(19) 0.9069(9) 0.0336(19) Uani 1 1 d D U . . .
H28A H 0.3983 0.2386 0.9886 0.050 Uiso 1 1 calc GR . . . .
H28B H 0.2852 0.2677 0.9023 0.050 Uiso 1 1 calc GR . . . .
H28C H 0.4666 0.2686 0.9303 0.050 Uiso 1 1 calc GR . . . .
C29' C 0.3160(15) 0.2703(3) 0.6419(14) 0.025(4) Uani 0.556(17) 1 d D U P A 1
H29A H 0.4125 0.2830 0.6865 0.038 Uiso 0.556(17) 1 calc GR . P A 1
H29B H 0.2271 0.2830 0.6409 0.038 Uiso 0.556(17) 1 calc GR . P A 1
H29C H 0.2975 0.2641 0.5354 0.038 Uiso 0.556(17) 1 calc GR . P A 1
C29C C 0.1994(19) 0.2115(4) 0.746(2) 0.032(5) Uani 0.444(17) 1 d D U P A 2
H29D H 0.1731 0.1975 0.6551 0.049 Uiso 0.444(17) 1 calc GR . P A 2
H29E H 0.1047 0.2227 0.7395 0.049 Uiso 0.444(17) 1 calc GR . P A 2
H29F H 0.2414 0.1987 0.8409 0.049 Uiso 0.444(17) 1 calc GR . P A 2

loop_
_atom_site_aniso_label
_atom_site_aniso_U_11
_atom_site_aniso_U_22
_atom_site_aniso_U_33
_atom_site_aniso_U_23
_atom_site_aniso_U_13
_atom_site_aniso_U_12
C1 0.007(3) 0.013(3) 0.018(3) -0.006(3) 0.006(3) -0.001(2)
C2 0.016(3) 0.015(4) 0.020(3) -0.003(3) 0.007(3) -0.001(3)
Ru3 0.0086(2) 0.0116(3) 0.0165(3) -0.0047(2) 0.0047(2) -0.00122(19)
B4 0.010(3) 0.018(4) 0.019(4) -0.009(3) 0.008(3) -0.004(3)
B5 0.011(3) 0.017(4) 0.015(3) -0.001(3) 0.007(3) 0.002(3)
B6 0.010(3) 0.020(4) 0.013(4) -0.003(3) -0.001(3) 0.000(3)
B7 0.018(4) 0.011(4) 0.020(4) -0.003(3) 0.013(3) 0.001(3)
B8 0.013(4) 0.018(4) 0.022(4) -0.003(3) 0.009(3) 0.001(3)
B9 0.012(3) 0.015(4) 0.017(4) 0.001(3) 0.008(3) 0.004(3)
B10 0.010(3) 0.018(4) 0.016(4) -0.005(3) 0.003(3) -0.002(3)
B11 0.005(3) 0.019(4) 0.022(4) -0.004(3) 0.005(3) -0.002(3)
B12 0.006(3) 0.012(4) 0.026(4) 0.001(3) 0.005(3) 0.002(3)
C30 0.011(3) 0.023(4) 0.026(3) 0.001(3) 0.003(3) -0.011(3)
C31 0.012(3) 0.024(4) 0.022(3) -0.007(3) 0.007(3) -0.011(3)
C32 0.005(3) 0.020(3) 0.028(4) -0.003(3) 0.002(3) -0.005(2)
C33 0.012(3) 0.035(4) 0.018(3) -0.001(3) 0.000(3) -0.001(3)
C34 0.020(3) 0.027(4) 0.020(3) -0.009(3) 0.006(3) -0.009(3)
C35 0.008(3) 0.015(3) 0.031(4) -0.012(3) 0.006(3) -0.004(2)
C36 0.030(4) 0.039(5) 0.025(4) -0.003(3) 0.002(3) -0.005(4)
C37 0.018(4) 0.030(4) 0.035(4) 0.008(3) 0.007(3) -0.003(3)
C38 0.042(5) 0.047(6) 0.025(4) -0.003(4) 0.005(4) -0.020(4)
C39 0.028(4) 0.035(5) 0.031(4) 0.003(3) 0.014(4) -0.009(3)
C1' 0.016(3) 0.017(4) 0.018(3) -0.001(3) 0.009(3) 0.001(3)
Ru2' 0.0120(2) 0.0105(3) 0.0093(2) -0.00007(19) 0.00409(19) 0.00053(19)
B3' 0.014(3) 0.010(4) 0.017(4) -0.004(3) 0.010(3) 0.002(3)
B4' 0.012(3) 0.006(4) 0.023(4) -0.004(3) 0.006(3) -0.003(3)
B5' 0.012(4) 0.021(4) 0.017(4) -0.006(3) 0.005(3) 0.003(3)
B6' 0.012(3) 0.022(4) 0.010(3) 0.003(3) 0.004(3) 0.001(3)
B7' 0.015(4) 0.012(4) 0.012(3) -0.004(3) 0.003(3) -0.001(3)
C8' 0.011(3) 0.009(3) 0.009(3) -0.002(2) 0.002(2) -0.003(2)
B9' 0.012(3) 0.023(4) 0.009(3) -0.001(3) 0.002(3) 0.001(3)
B10' 0.009(3) 0.017(4) 0.017(4) 0.002(3) 0.001(3) 0.007(3)
B11' 0.012(3) 0.017(4) 0.011(3) 0.005(3) 0.003(3) 0.001(3)
B12' 0.014(3) 0.016(4) 0.012(3) -0.004(3) 0.008(3) -0.001(3)
C20' 0.016(3) 0.021(3) 0.008(3) -0.006(2) 0.004(3) 0.003(3)
C21' 0.026(3) 0.022(3) 0.004(3) -0.004(2) 0.005(3) -0.007(3)
C22' 0.044(4) 0.017(4) 0.010(3) 0.002(3) 0.004(3) 0.011(3)
C23' 0.016(3) 0.039(4) 0.011(3) -0.010(3) -0.007(3) 0.007(3)
C24' 0.018(3) 0.051(5) 0.019(3) -0.014(3) 0.011(3) -0.018(3)
C25' 0.035(4) 0.014(3) 0.015(3) -0.004(3) 0.007(3) -0.007(3)
C26' 0.024(5) 0.123(10) 0.036(5) -0.031(6) -0.006(4) 0.036(6)
C27' 0.034(4) 0.040(5) 0.018(4) 0.000(3) 0.011(3) 0.021(4)
C28' 0.034(4) 0.032(5) 0.041(5) -0.011(4) 0.021(4) 0.011(4)
C29' 0.024(7) 0.021(7) 0.026(7) -0.002(5) 0.006(6) 0.009(5)
C29C 0.028(10) 0.040(12) 0.032(10) -0.004(8) 0.016(8) -0.002(8)

loop_
_atom_type_symbol
_atom_type_description
_atom_type_scat_dispersion_real
_atom_type_scat_dispersion_imag
_atom_type_scat_source
C C 0.0033 0.0016 'International Tables Vol C Tables 4.2.6.8 and 6.1.1.4'
H H 0.0000 0.0000 'International Tables Vol C Tables 4.2.6.8 and 6.1.1.4'
B B 0.0013 0.0007 'International Tables Vol C Tables 4.2.6.8 and 6.1.1.4'
Ru Ru -1.2594 0.8363 'International Tables Vol C Tables 4.2.6.8 and 6.1.1.4'

loop_
_geom_angle_atom_site_label_1
_geom_angle_atom_site_label_2
_geom_angle_atom_site_label_3
_geom_angle
C2 C1 Ru3 65.2(3)
C2 C1 B4 107.6(5)
C2 C1 B5 108.2(5)
C2 C1 B6 61.3(4)
B4 C1 Ru3 65.1(3)
B4 C1 B6 111.1(5)
B5 C1 Ru3 121.2(4)
B5 C1 B4 62.4(4)
B5 C1 B6 60.2(4)
B6 C1 Ru3 121.6(4)
C8' C1 C2 122.0(5)
C8' C1 Ru3 116.8(4)
C8' C1 B4 126.1(5)
C8' C1 B5 114.5(5)
C8' C1 B6 110.3(5)
C1 C2 H2 122(4)
C1 C2 Ru3 71.9(3)
C1 C2 B6 62.5(4)
C1 C2 B7 114.1(5)
C1 C2 B11 112.1(5)
Ru3 C2 H2 108(4)
B6 C2 H2 115(4)
B6 C2 Ru3 128.6(4)
B6 C2 B7 112.8(5)
B7 C2 H2 118(4)
B7 C2 Ru3 65.6(3)
B11 C2 H2 114(4)
B11 C2 Ru3 123.1(4)
B11 C2 B6 60.9(4)
B11 C2 B7 61.6(4)
C1 Ru3 C31 118.7(2)
C1 Ru3 C32 113.1(2)
C2 Ru3 C1 42.9(2)
C2 Ru3 B4 76.4(3)
C2 Ru3 C30 106.9(2)
C2 Ru3 C31 111.4(2)
C2 Ru3 C32 133.8(2)
C2 Ru3 C33 164.9(3)
C2 Ru3 C34 158.7(3)
B4 Ru3 C1 45.2(2)
B4 Ru3 C30 174.5(3)
B4 Ru3 C31 146.9(3)
B4 Ru3 C32 116.0(3)
B4 Ru3 C33 99.0(3)
B7 Ru3 C1 79.1(2)
B7 Ru3 C2 47.1(3)
B7 Ru3 B4 82.2(3)
B7 Ru3 B8 49.3(3)
B7 Ru3 C30 96.8(3)
B7 Ru3 C31 127.5(3)
B7 Ru3 C32 161.9(3)
B7 Ru3 C33 147.3(3)
B7 Ru3 C34 112.0(3)
B7 Ru3 C35 90.5(3)
B8 Ru3 C1 80.1(3)
B8 Ru3 C2 80.0(3)
B8 Ru3 B4 48.7(3)
B8 Ru3 C30 126.9(3)
B8 Ru3 C31 161.0(3)
B8 Ru3 C32 143.0(3)
B8 Ru3 C33 108.0(3)
B8 Ru3 C34 87.6(3)
C30 Ru3 C1 140.0(2)
C30 Ru3 C31 36.5(2)
C30 Ru3 C32 65.2(2)
C30 Ru3 C33 78.9(3)
C31 Ru3 C32 35.4(2)
C33 Ru3 C1 124.5(2)
C33 Ru3 C31 64.9(2)
C33 Ru3 C32 35.6(2)
C34 Ru3 C1 151.1(3)
C34 Ru3 B4 108.1(3)
C34 Ru3 C30 67.2(3)
C34 Ru3 C31 76.7(2)
C34 Ru3 C32 64.0(3)
C34 Ru3 C33 36.3(3)
C35 Ru3 C1 169.1(2)
C35 Ru3 C2 126.6(3)
C35 Ru3 B4 137.3(3)
C35 Ru3 B8 95.9(3)
C35 Ru3 C30 37.2(3)
C35 Ru3 C31 65.1(2)
C35 Ru3 C32 76.1(2)
C35 Ru3 C33 66.4(3)
C35 Ru3 C34 37.3(3)
C1 B4 Ru3 69.7(3)
C1 B4 H4 116(4)
C1 B4 B5 58.6(4)
C1 B4 B8 108.6(5)
C1 B4 B9 105.7(5)
Ru3 B4 H4 111(4)
B5 B4 Ru3 122.0(5)
B5 B4 H4 113(4)
B5 B4 B8 107.6(5)
B8 B4 Ru3 64.7(3)
B8 B4 H4 130(4)
B9 B4 Ru3 118.7(5)
B9 B4 H4 123(4)
B9 B4 B5 59.1(4)
B9 B4 B8 59.5(4)
C1 B5 B4 59.1(4)
C1 B5 H5 117(4)
C1 B5 B6 60.8(4)
C1 B5 B9 106.8(5)
C1 B5 B10 107.7(5)
B4 B5 H5 117(4)
B6 B5 B4 108.9(5)
B6 B5 H5 122(4)
B6 B5 B9 108.7(5)
B6 B5 B10 59.9(4)
B9 B5 B4 60.0(4)
B9 B5 H5 124(4)
B9 B5 B10 60.6(4)
B10 B5 B4 108.7(5)
B10 B5 H5 128(4)
C1 B6 H6 115(4)
C1 B6 B10 107.0(5)
C1 B6 B11 105.9(5)
C2 B6 C1 56.2(4)
C2 B6 B5 103.4(5)
C2 B6 H6 117(4)
C2 B6 B10 105.5(5)
C2 B6 B11 59.6(4)
B5 B6 C1 59.1(4)
B5 B6 H6 124(4)
B5 B6 B10 60.7(4)
B5 B6 B11 108.2(5)
B10 B6 H6 132(4)
B10 B6 B11 60.3(4)
B11 B6 H6 125(4)
C2 B7 Ru3 67.3(3)
C2 B7 H7 121(4)
C2 B7 B8 104.6(5)
C2 B7 B11 58.9(4)
C2 B7 B12 104.1(5)
Ru3 B7 H7 116(4)
B8 B7 Ru3 66.0(3)
B8 B7 H7 132(4)
B11 B7 Ru3 122.2(4)
B11 B7 H7 109(4)
B11 B7 B8 107.8(5)
B12 B7 Ru3 120.4(5)
B12 B7 H7 118(4)
B12 B7 B8 59.8(4)
B12 B7 B11 59.5(4)
Ru3 B8 H8 111(4)
B4 B8 Ru3 66.6(3)
B4 B8 H8 120(4)
B7 B8 Ru3 64.7(3)
B7 B8 B4 105.0(5)
B7 B8 H8 128(4)
B9 B8 Ru3 120.0(5)
B9 B8 B4 59.1(4)
B9 B8 B7 106.2(5)
B9 B8 H8 117(4)
B9 B8 B12 59.8(4)
B12 B8 Ru3 118.6(5)
B12 B8 B4 106.0(5)
B12 B8 B7 59.0(4)
B12 B8 H8 122(4)
B4 B9 B8 61.4(4)
B4 B9 H9 123(4)
B4 B9 B10 108.9(5)
B4 B9 B12 108.1(5)
B5 B9 B4 60.9(4)
B5 B9 B8 110.5(5)
B5 B9 H9 120(4)
B5 B9 B10 59.9(4)
B5 B9 B12 107.4(5)
B8 B9 H9 122(4)
B10 B9 B8 109.5(5)
B10 B9 H9 119(4)
B10 B9 B12 59.5(4)
B12 B9 B8 60.3(4)
B12 B9 H9 121(4)
B5 B10 B9 59.5(4)
B5 B10 H10 120(4)
B6 B10 B5 59.3(4)
B6 B10 B9 107.3(5)
B6 B10 H10 119(4)
B6 B10 B11 59.9(4)
B6 B10 B12 108.2(5)
B9 B10 H10 123(4)
B11 B10 B5 106.8(5)
B11 B10 B9 107.4(5)
B11 B10 H10 123(4)
B11 B10 B12 59.9(4)
B12 B10 B5 107.7(5)
B12 B10 B9 60.2(4)
B12 B10 H10 124(4)
C2 B11 B6 59.6(4)
C2 B11 B7 59.4(4)
C2 B11 B10 105.2(5)
C2 B11 H11 118(4)
C2 B11 B12 104.9(5)
B6 B11 B7 109.9(5)
B6 B11 B10 59.8(4)
B6 B11 H11 118(4)
B6 B11 B12 108.3(5)
B7 B11 H11 118(4)
B10 B11 B7 109.0(5)
B10 B11 H11 128(4)
B12 B11 B7 60.1(4)
B12 B11 B10 60.1(4)
B12 B11 H11 128(4)
B7 B12 B8 61.2(4)
B7 B12 B9 108.0(5)
B7 B12 H12 118(4)
B8 B12 H12 123(3)
B9 B12 B8 59.9(4)
B9 B12 H12 127(4)
B10 B12 B7 109.1(5)
B10 B12 B8 109.8(5)
B10 B12 B9 60.2(4)
B10 B12 H12 121(3)
B11 B12 B7 60.4(4)
B11 B12 B8 109.7(5)
B11 B12 B9 107.4(5)
B11 B12 B10 60.0(4)
B11 B12 H12 117(3)
C31 C30 Ru3 73.5(4)
C31 C30 C37 123.6(7)
C35 C30 Ru3 68.5(4)
C35 C30 C31 116.2(6)
C35 C30 C37 120.2(7)
C37 C30 Ru3 129.8(5)
Ru3 C31 H31 119.0
C30 C31 Ru3 70.0(4)
C30 C31 H31 119.0
C32 C31 Ru3 72.4(4)
C32 C31 C30 120.6(6)
C32 C31 H31 119.0
Ru3 C32 H32 118.0
C31 C32 Ru3 72.2(4)
C31 C32 H32 118.0
C33 C32 Ru3 70.7(4)
C33 C32 C31 122.4(7)
C33 C32 H32 118.0
C32 C33 Ru3 73.7(4)
C32 C33 C36 121.7(7)
C34 C33 Ru3 69.2(4)
C34 C33 C32 117.7(7)
C34 C33 C36 120.6(7)
C36 C33 Ru3 128.5(5)
Ru3 C34 H34 119.1
C33 C34 Ru3 74.5(4)
C33 C34 H34 119.1
C33 C34 C35 121.1(7)
C35 C34 Ru3 70.6(4)
C35 C34 H34 119.1
Ru3 C35 H35 118.6
C30 C35 Ru3 74.3(4)
C30 C35 H35 118.6
C34 C35 Ru3 72.0(4)
C34 C35 C30 122.1(6)
C34 C35 H35 118.6
C33 C36 H36A 109.5
C33 C36 H36B 109.5
C33 C36 H36C 109.5
H36A C36 H36B 109.5
H36A C36 H36C 109.5
H36B C36 H36C 109.5
C30 C37 H37 108.1
C30 C37 C38 112.9(7)
C30 C37 C39 109.4(6)
C38 C37 H37 108.1
C38 C37 C39 110.0(6)
C39 C37 H37 108.1
C37 C38 H38A 109.5
C37 C38 H38B 109.5
C37 C38 H38C 109.5
H38A C38 H38B 109.5
H38A C38 H38C 109.5
H38B C38 H38C 109.5
C37 C39 H39A 109.5
C37 C39 H39B 109.5
C37 C39 H39C 109.5
H39A C39 H39B 109.5
H39A C39 H39C 109.5
H39B C39 H39C 109.5
Ru2' C1' H1' 110(4)
B3' C1' H1' 112(4)
B3' C1' Ru2' 66.1(3)
B4' C1' H1' 111(4)
B4' C1' Ru2' 123.3(4)
B4' C1' B3' 62.8(4)
B4' C1' B5' 62.2(4)
B4' C1' B6' 113.6(5)
B5' C1' H1' 119(4)
B5' C1' Ru2' 123.9(4)
B5' C1' B3' 114.1(5)
B6' C1' H1' 127(4)
B6' C1' Ru2' 66.9(3)
B6' C1' B3' 113.2(5)
B6' C1' B5' 62.7(4)
C1' Ru2' B6' 46.9(3)
C1' Ru2' B7' 81.7(3)
C1' Ru2' B11' 80.6(3)
C1' Ru2' C20' 113.6(2)
C1' Ru2' C21' 101.1(2)
C1' Ru2' C22' 112.0(3)
C1' Ru2' C23' 140.7(3)
C1' Ru2' C24' 177.9(3)
C1' Ru2' C25' 144.1(3)
B3' Ru2' C1' 47.3(2)
B3' Ru2' B6' 83.6(3)
B3' Ru2' B7' 49.9(3)
B3' Ru2' B11' 83.9(3)
B3' Ru2' C20' 149.7(3)
B3' Ru2' C21' 115.9(3)
B3' Ru2' C22' 97.0(3)
B3' Ru2' C23' 103.0(3)
B3' Ru2' C24' 131.7(3)
B3' Ru2' C25' 168.6(3)
B6' Ru2' B11' 48.9(3)
B6' Ru2' C20' 97.4(3)
B6' Ru2' C21' 114.8(3)
B6' Ru2' C22' 147.4(3)
B6' Ru2' C23' 172.4(3)
B6' Ru2' C24' 135.2(3)
B6' Ru2' C25' 106.3(3)
B7' Ru2' B6' 84.3(3)
B7' Ru2' B11' 48.5(3)
B7' Ru2' C20' 160.4(3)
B7' Ru2' C21' 156.6(3)
B7' Ru2' C22' 120.8(3)
B7' Ru2' C23' 97.0(3)
B7' Ru2' C24' 98.7(3)
B7' Ru2' C25' 124.3(3)
B11' Ru2' C20' 119.5(3)
B11' Ru2' C21' 154.8(3)
B11' Ru2' C22' 163.7(3)
B11' Ru2' C23' 127.3(3)
B11' Ru2' C25' 98.3(3)
C21' Ru2' C20' 36.7(2)
C21' Ru2' C22' 36.5(3)
C21' Ru2' C23' 66.0(3)
C21' Ru2' C25' 65.5(2)
C22' Ru2' C20' 66.2(2)
C22' Ru2' C23' 36.6(3)
C23' Ru2' C20' 78.9(2)
C24' Ru2' B11' 101.3(3)
C24' Ru2' C20' 66.4(2)
C24' Ru2' C21' 77.7(3)
C24' Ru2' C22' 66.0(3)
C24' Ru2' C23' 37.2(3)
C24' Ru2' C25' 36.9(3)
C25' Ru2' C20' 36.5(2)
C25' Ru2' C22' 77.8(3)
C25' Ru2' C23' 66.8(3)
C1' B3' Ru2' 66.6(3)
C1' B3' H3' 124(3)
C1' B3' B4' 57.1(4)
C1' B3' B7' 105.6(5)
Ru2' B3' H3' 122(3)
B4' B3' Ru2' 118.7(4)
B4' B3' H3' 109(3)
B4' B3' B7' 107.5(5)
B7' B3' Ru2' 65.3(3)
B7' B3' H3' 129(3)
C8' B3' C1' 101.0(5)
C8' B3' Ru2' 117.7(4)
C8' B3' H3' 115(3)
C8' B3' B4' 57.5(4)
C8' B3' B7' 60.3(4)
C1' B4' B3' 60.0(4)
C1' B4' H4' 122(4)
C1' B4' B5' 60.3(4)
C1' B4' C8' 104.9(5)
C1' B4' B9' 106.4(5)
B3' B4' H4' 115(4)
B5' B4' B3' 110.3(5)
B5' B4' H4' 125(4)
B5' B4' B9' 59.8(4)
C8' B4' B3' 59.6(4)
C8' B4' H4' 121(4)
C8' B4' B5' 107.1(5)
C8' B4' B9' 59.4(4)
B9' B4' B3' 108.9(5)
B9' B4' H4' 125(4)
C1' B5' B4' 57.6(4)
C1' B5' H5' 120(4)
C1' B5' B6' 58.6(4)
C1' B5' B9' 104.9(5)
C1' B5' B10' 104.9(5)
B4' B5' H5' 126(4)
B4' B5' B6' 106.5(5)
B4' B5' B9' 60.5(4)
B4' B5' B10' 107.3(5)
B6' B5' H5' 115(4)
B9' B5' H5' 129(4)
B9' B5' B6' 107.8(5)
B9' B5' B10' 59.5(4)
B10' B5' H5' 122(4)
B10' B5' B6' 60.3(4)
C1' B6' Ru2' 66.3(3)
C1' B6' B5' 58.7(4)
C1' B6' H6' 120(4)
C1' B6' B10' 104.1(5)
C1' B6' B11' 105.8(5)
Ru2' B6' H6' 115(3)
B5' B6' Ru2' 119.8(5)
B5' B6' H6' 113(4)
B5' B6' B11' 106.8(5)
B10' B6' Ru2' 118.5(4)
B10' B6' B5' 59.1(4)
B10' B6' H6' 121(4)
B10' B6' B11' 58.7(4)
B11' B6' Ru2' 66.2(3)
B11' B6' H6' 130(4)
Ru2' B7' H7' 118(4)
B3' B7' Ru2' 64.8(3)
B3' B7' H7' 123(4)
C8' B7' Ru2' 114.6(4)
C8' B7' B3' 57.1(4)
C8' B7' H7' 117(4)
C8' B7' B11' 103.7(5)
B11' B7' Ru2' 66.6(3)
B11' B7' B3' 107.1(5)
B11' B7' H7' 127(4)
B12' B7' Ru2' 118.8(4)
B12' B7' B3' 106.4(5)
B12' B7' H7' 116(4)
B12' B7' C8' 58.8(4)
B12' B7' B11' 58.9(4)
C1 C8' B3' 119.4(5)
C1 C8' B4' 119.1(5)
C1 C8' B7' 119.1(5)
C1 C8' B9' 117.7(5)
C1 C8' B12' 118.6(5)
B3' C8' B7' 62.6(4)
B3' C8' B12' 112.0(5)
B4' C8' B3' 62.8(4)
B4' C8' B7' 113.6(5)
B4' C8' B9' 62.8(4)
B4' C8' B12' 112.6(5)
B9' C8' B3' 114.3(5)
B9' C8' B7' 112.0(5)
B9' C8' B12' 61.6(4)
B12' C8' B7' 60.3(4)
B4' B9' H9' 124(4)
B5' B9' B4' 59.7(4)
B5' B9' H9' 126(4)
B5' B9' B12' 108.9(5)
C8' B9' B4' 57.8(4)
C8' B9' B5' 105.6(5)
C8' B9' H9' 121(4)
C8' B9' B10' 106.6(5)
C8' B9' B12' 60.0(4)
B10' B9' B4' 107.4(5)
B10' B9' B5' 60.5(4)
B10' B9' H9' 122(4)
B10' B9' B12' 60.4(4)
B12' B9' B4' 107.3(5)
B12' B9' H9' 117(4)
B5' B10' B6' 60.6(4)
B5' B10' H10' 119(4)
B5' B10' B12' 108.5(5)
B6' B10' H10' 120(4)
B9' B10' B5' 60.0(4)
B9' B10' B6' 108.4(5)
B9' B10' H10' 122(4)
B9' B10' B11' 108.8(5)
B9' B10' B12' 60.4(4)
B11' B10' B5' 110.0(5)
B11' B10' B6' 61.2(4)
B11' B10' H10' 122(4)
B11' B10' B12' 59.5(4)
B12' B10' B6' 108.1(5)
B12' B10' H10' 124(4)
Ru2' B11' H11' 115(4)
B6' B11' Ru2' 64.9(3)
B6' B11' H11' 125(4)
B7' B11' Ru2' 64.8(3)
B7' B11' B6' 107.9(5)
B7' B11' H11' 121(4)
B10' B11' Ru2' 118.7(5)
B10' B11' B6' 60.2(4)
B10' B11' B7' 108.7(5)
B10' B11' H11' 118(4)
B12' B11' Ru2' 118.1(5)
B12' B11' B6' 108.1(5)
B12' B11' B7' 59.9(4)
B12' B11' B10' 60.5(4)
B12' B11' H11' 116(4)
B7' B12' B9' 109.9(5)
B7' B12' B10' 109.2(5)
B7' B12' H12' 120(4)
C8' B12' B7' 61.0(4)
C8' B12' B9' 58.4(4)
C8' B12' B10' 104.5(5)
C8' B12' B11' 107.0(5)
C8' B12' H12' 120(4)
B9' B12' B10' 59.3(4)
B9' B12' H12' 119(4)
B10' B12' H12' 125(4)
B11' B12' B7' 61.1(4)
B11' B12' B9' 108.3(5)
B11' B12' B10' 60.0(4)
B11' B12' H12' 125(4)
C21' C20' Ru2' 69.6(3)
C21' C20' C27' 121.4(6)
C25' C20' Ru2' 69.8(4)
C25' C20' C21' 116.7(6)
C25' C20' C27' 121.9(6)
C27' C20' Ru2' 131.7(4)
Ru2' C21' H21' 118.4
C20' C21' Ru2' 73.7(3)
C20' C21' H21' 118.4
C22' C21' Ru2' 72.1(4)
C22' C21' C20' 122.4(6)
C22' C21' H21' 118.4
Ru2' C22' H22' 119.1
C21' C22' Ru2' 71.4(4)
C21' C22' H22' 119.1
C21' C22' C23' 120.8(7)
C23' C22' Ru2' 72.2(4)
C23' C22' H22' 119.1
C22' C23' Ru2' 71.2(4)
C22' C23' C24' 117.5(6)
C22' C23' C26' 119.9(8)
C24' C23' Ru2' 69.8(4)
C24' C23' C26' 122.6(8)
C26' C23' Ru2' 128.8(5)
Ru2' C24' H24' 119.0
C23' C24' Ru2' 73.1(4)
C23' C24' H24' 119.0
C25' C24' Ru2' 72.4(4)
C25' C24' C23' 121.4(7)
C25' C24' H24' 119.0
Ru2' C25' H25' 118.9
C20' C25' Ru2' 73.7(4)
C20' C25' H25' 118.9
C24' C25' Ru2' 70.7(4)
C24' C25' C20' 121.2(7)
C24' C25' H25' 118.9
C23' C26' H26A 109.5
C23' C26' H26B 109.5
C23' C26' H26C 109.5
H26A C26' H26B 109.5
H26A C26' H26C 109.5
H26B C26' H26C 109.5
C20' C27' H27' 113.6
C20' C27' H27A 112.9
C20' C27' C28' 108.1(6)
C20' C27' C29' 108.8(7)
C20' C27' C29C 107.7(8)
C28' C27' H27' 113.6
C28' C27' H27A 112.9
C28' C27' C29' 97.9(7)
C28' C27' C29C 101.6(8)
C29' C27' H27' 113.6
C29C C27' H27A 112.9
C27' C28' H28A 109.5
C27' C28' H28B 109.5
C27' C28' H28C 109.5
H28A C28' H28B 109.5
H28A C28' H28C 109.5
H28B C28' H28C 109.5
C27' C29' H29A 109.5
C27' C29' H29B 109.5
C27' C29' H29C 109.5
H29A C29' H29B 109.5
H29A C29' H29C 109.5
H29B C29' H29C 109.5
C27' C29C H29D 109.5
C27' C29C H29E 109.5
C27' C29C H29F 109.5
H29D C29C H29E 109.5
H29D C29C H29F 109.5
H29E C29C H29F 109.5

loop_
_geom_bond_atom_site_label_1
_geom_bond_atom_site_label_2
_geom_bond_distance
C1 C2 1.650(9)
C1 Ru3 2.302(6)
C1 B4 1.740(9)
C1 B5 1.730(9)
C1 B6 1.760(9)
C1 C8' 1.546(8)
C2 H2 0.98(7)
C2 Ru3 2.199(6)
C2 B6 1.740(10)
C2 B7 1.748(9)
C2 B11 1.739(9)
Ru3 B4 2.226(7)
Ru3 B7 2.171(7)
Ru3 B8 2.194(7)
Ru3 C30 2.265(6)
Ru3 C31 2.311(6)
Ru3 C32 2.314(6)
Ru3 C33 2.275(6)
Ru3 C34 2.207(7)
Ru3 C35 2.189(6)
B4 H4 1.05(7)
B4 B5 1.797(10)
B4 B8 1.822(11)
B4 B9 1.782(10)
B5 H5 1.05(7)
B5 B6 1.750(10)
B5 B9 1.766(10)
B5 B10 1.774(10)
B6 H6 1.01(7)
B6 B10 1.761(11)
B6 B11 1.762(11)
B7 H7 1.05(7)
B7 B8 1.820(11)
B7 B11 1.786(10)
B7 B12 1.781(10)
B8 H8 0.99(7)
B8 B9 1.788(11)
B8 B12 1.794(10)
B9 H9 1.04(7)
B9 B10 1.785(10)
B9 B12 1.786(10)
B10 H10 1.08(7)
B10 B11 1.770(11)
B10 B12 1.773(10)
B11 H11 1.05(7)
B11 B12 1.769(11)
B12 H12 1.12(7)
C30 C31 1.434(10)
C30 C35 1.423(10)
C30 C37 1.494(10)
C31 H31 1.0000
C31 C32 1.405(10)
C32 H32 1.0000
C32 C33 1.402(10)
C33 C34 1.399(10)
C33 C36 1.524(10)
C34 H34 1.0000
C34 C35 1.407(10)
C35 H35 1.0000
C36 H36A 0.9800
C36 H36B 0.9800
C36 H36C 0.9800
C37 H37 1.0000
C37 C38 1.539(11)
C37 C39 1.551(10)
C38 H38A 0.9800
C38 H38B 0.9800
C38 H38C 0.9800
C39 H39A 0.9800
C39 H39B 0.9800
C39 H39C 0.9800
C1' H1' 0.97(7)
C1' Ru2' 2.176(7)
C1' B3' 1.741(9)
C1' B4' 1.687(9)
C1' B5' 1.736(10)
C1' B6' 1.735(10)
Ru2' B3' 2.168(7)
Ru2' B6' 2.186(7)
Ru2' B7' 2.176(7)
Ru2' B11' 2.207(7)
Ru2' C20' 2.277(6)
Ru2' C21' 2.224(6)
Ru2' C22' 2.234(6)
Ru2' C23' 2.246(6)
Ru2' C24' 2.203(7)
Ru2' C25' 2.226(7)
B3' H3' 1.18(7)
B3' B4' 1.788(10)
B3' B7' 1.832(10)
B3' C8' 1.734(9)
B4' H4' 0.98(7)
B4' B5' 1.768(10)
B4' C8' 1.695(9)
B4' B9' 1.783(11)
B5' H5' 1.07(7)
B5' B6' 1.806(11)
B5' B9' 1.771(10)
B5' B10' 1.779(11)
B6' H6' 1.09(7)
B6' B10' 1.800(10)
B6' B11' 1.817(10)
B7' H7' 1.06(7)
B7' C8' 1.793(9)
B7' B11' 1.802(10)
B7' B12' 1.781(10)
C8' B9' 1.725(9)
C8' B12' 1.754(9)
B9' H9' 1.04(7)
B9' B10' 1.762(11)
B9' B12' 1.781(10)
B10' H10' 0.99(7)
B10' B11' 1.772(10)
B10' B12' 1.781(10)
B11' H11' 0.94(7)
B11' B12' 1.762(10)
B12' H12' 1.05(7)
C20' C21' 1.418(9)
C20' C25' 1.412(10)
C20' C27' 1.509(9)
C21' H21' 1.0000
C21' C22' 1.396(10)
C22' H22' 1.0000
C22' C23' 1.406(11)
C23' C24' 1.419(11)
C23' C26' 1.496(10)
C24' H24' 1.0000
C24' C25' 1.403(10)
C25' H25' 1.0000
C26' H26A 0.9800
C26' H26B 0.9800
C26' H26C 0.9800
C27' H27' 1.0000
C27' H27A 1.0000
C27' C28' 1.556(9)
C27' C29' 1.641(12)
C27' C29C 1.672(13)
C28' H28A 0.9800
C28' H28B 0.9800
C28' H28C 0.9800
C29' H29A 0.9800
C29' H29B 0.9800
C29' H29C 0.9800
C29C H29D 0.9800
C29C H29E 0.9800
C29C H29F 0.9800

loop_
_geom_torsion_atom_site_label_1
_geom_torsion_atom_site_label_2
_geom_torsion_atom_site_label_3
_geom_torsion_atom_site_label_4
_geom_torsion
C1 C2 B6 B5 -37.4(5)
C1 C2 B6 B10 -100.3(5)
C1 C2 B6 B11 -140.8(5)
C1 C2 B7 Ru3 -54.7(4)
C1 C2 B7 B8 0.9(7)
C1 C2 B7 B11 103.1(6)
C1 C2 B7 B12 62.7(6)
C1 C2 B11 B6 37.2(5)
C1 C2 B11 B7 -106.3(6)
C1 C2 B11 B10 -3.0(7)
C1 C2 B11 B12 -65.5(6)
C1 B4 B5 B6 36.1(5)
C1 B4 B5 B9 137.3(5)
C1 B4 B5 B10 99.9(5)
C1 B4 B8 Ru3 55.8(4)
C1 B4 B8 B7 2.5(6)
C1 B4 B8 B9 -97.6(5)
C1 B4 B8 B12 -59.0(6)
C1 B4 B9 B5 -37.0(5)
C1 B4 B9 B8 102.7(6)
C1 B4 B9 B10 0.2(7)
C1 B4 B9 B12 63.3(6)
C1 B5 B6 C2 36.1(4)
C1 B5 B6 B10 136.6(5)
C1 B5 B6 B11 98.0(5)
C1 B5 B9 B4 37.4(5)
C1 B5 B9 B8 0.1(7)
C1 B5 B9 B10 -101.2(5)
C1 B5 B9 B12 -64.0(6)
C1 B5 B10 B6 -39.0(5)
C1 B5 B10 B9 99.7(5)
C1 B5 B10 B11 -1.0(6)
C1 B5 B10 B12 62.0(6)
C1 B6 B10 B5 38.1(5)
C1 B6 B10 B9 1.5(7)
C1 B6 B10 B11 -99.0(5)
C1 B6 B10 B12 -62.1(6)
C1 B6 B11 C2 -33.1(5)
C1 B6 B11 B7 -0.2(7)
C1 B6 B11 B10 100.8(5)
C1 B6 B11 B12 63.8(6)
C1 C8' B9' B4' 110.3(6)
C1 C8' B9' B5' 147.6(5)
C1 C8' B9' B10' -149.2(5)
C1 C8' B9' B12' -109.4(6)
C1 C8' B12' B7' -109.0(6)
C1 C8' B12' B9' 107.8(6)
C1 C8' B12' B10' 146.7(5)
C1 C8' B12' B11' -150.7(5)
C2 C1 B4 Ru3 50.8(4)
C2 C1 B4 B5 -101.8(5)
C2 C1 B4 B8 -2.0(6)
C2 C1 B4 B9 -64.5(6)
C2 C1 B5 B4 100.8(5)
C2 C1 B5 B6 -39.5(5)
C2 C1 B5 B9 62.9(6)
C2 C1 B5 B10 -0.8(6)
C2 C1 B6 B5 136.5(5)
C2 C1 B6 B10 97.6(6)
C2 C1 B6 B11 34.5(5)
C2 C1 C8' B3' 28.0(8)
C2 C1 C8' B4' -45.4(8)
C2 C1 C8' B7' 101.0(6)
C2 C1 C8' B9' -118.0(6)
C2 C1 C8' B12' 171.0(5)
C2 B6 B10 B5 96.8(5)
C2 B6 B10 B9 60.3(6)
C2 B6 B10 B11 -40.2(5)
C2 B6 B10 B12 -3.3(7)
C2 B6 B11 B7 32.9(5)
C2 B6 B11 B10 133.9(5)
C2 B6 B11 B12 96.9(5)
C2 B7 B8 Ru3 -56.4(4)
C2 B7 B8 B4 -2.0(6)
C2 B7 B8 B9 59.7(6)
C2 B7 B8 B12 98.0(5)
C2 B7 B11 B6 -33.0(5)
C2 B7 B11 B10 -96.8(6)
C2 B7 B11 B12 -133.2(5)
C2 B7 B12 B8 -99.0(5)
C2 B7 B12 B9 -60.1(6)
C2 B7 B12 B10 3.7(7)
C2 B7 B12 B11 40.1(5)
C2 B11 B12 B7 -40.5(5)
C2 B11 B12 B8 -2.9(7)
C2 B11 B12 B9 60.7(6)
C2 B11 B12 B10 99.2(5)
Ru3 C1 C2 B6 155.7(4)
Ru3 C1 C2 B7 51.5(4)
Ru3 C1 C2 B11 119.1(5)
Ru3 C1 B4 B5 -152.6(4)
Ru3 C1 B4 B8 -52.8(4)
Ru3 C1 B4 B9 -115.3(5)
Ru3 C1 B5 B4 29.2(5)
Ru3 C1 B5 B6 -111.0(5)
Ru3 C1 B5 B9 -8.6(6)
Ru3 C1 B5 B10 -72.4(6)
Ru3 C1 B6 C2 -26.1(4)
Ru3 C1 B6 B5 110.4(5)
Ru3 C1 B6 B10 71.6(6)
Ru3 C1 B6 B11 8.4(7)
Ru3 C1 C8' B3' 104.2(5)
Ru3 C1 C8' B4' 30.8(7)
Ru3 C1 C8' B7' 177.2(4)
Ru3 C1 C8' B9' -41.8(7)
Ru3 C1 C8' B12' -112.8(5)
Ru3 C2 B6 C1 30.1(5)
Ru3 C2 B6 B5 -7.3(7)
Ru3 C2 B6 B10 -70.2(7)
Ru3 C2 B6 B11 -110.7(6)
Ru3 C2 B7 B8 55.6(4)
Ru3 C2 B7 B11 157.8(4)
Ru3 C2 B7 B12 117.5(5)
Ru3 C2 B11 B6 119.3(5)
Ru3 C2 B11 B7 -24.2(5)
Ru3 C2 B11 B10 79.1(6)
Ru3 C2 B11 B12 16.6(7)
Ru3 B4 B5 C1 -30.6(5)
Ru3 B4 B5 B6 5.5(7)
Ru3 B4 B5 B9 106.6(6)
Ru3 B4 B5 B10 69.2(6)
Ru3 B4 B8 B7 -53.3(4)
Ru3 B4 B8 B9 -153.4(4)
Ru3 B4 B8 B12 -114.8(5)
Ru3 B4 B9 B5 -112.1(5)
Ru3 B4 B9 B8 27.5(5)
Ru3 B4 B9 B10 -75.0(6)
Ru3 B4 B9 B12 -11.8(7)
Ru3 B7 B8 B4 54.4(4)
Ru3 B7 B8 B9 116.0(5)
Ru3 B7 B8 B12 154.3(4)
Ru3 B7 B11 C2 24.3(5)
Ru3 B7 B11 B6 -8.7(7)
Ru3 B7 B11 B10 -72.5(6)
Ru3 B7 B11 B12 -108.9(6)
Ru3 B7 B12 B8 -27.3(5)
Ru3 B7 B12 B9 11.5(7)
Ru3 B7 B12 B10 75.4(6)
Ru3 B7 B12 B11 111.7(5)
Ru3 B8 B9 B4 -28.3(5)
Ru3 B8 B9 B5 8.8(7)
Ru3 B8 B9 B10 73.1(6)
Ru3 B8 B9 B12 107.7(6)
Ru3 B8 B12 B7 26.5(5)
Ru3 B8 B12 B9 -110.0(5)
Ru3 B8 B12 B10 -74.9(6)
Ru3 B8 B12 B11 -10.8(7)
Ru3 C30 C31 C32 53.9(5)
Ru3 C30 C35 C34 -56.3(6)
Ru3 C30 C37 C38 73.2(9)
Ru3 C30 C37 C39 -163.9(5)
Ru3 C31 C32 C33 52.1(6)
Ru3 C32 C33 C34 55.2(5)
Ru3 C32 C33 C36 -125.6(7)
Ru3 C33 C34 C35 55.3(6)
Ru3 C34 C35 C30 57.4(6)
B4 C1 C2 Ru3 -50.7(4)
B4 C1 C2 B6 104.9(5)
B4 C1 C2 B7 0.7(7)
B4 C1 C2 B11 68.4(6)
B4 C1 B5 B6 -140.3(5)
B4 C1 B5 B9 -37.9(5)
B4 C1 B5 B10 -101.6(6)
B4 C1 B6 C2 -99.1(5)
B4 C1 B6 B5 37.4(5)
B4 C1 B6 B10 -1.4(7)
B4 C1 B6 B11 -64.6(6)
B4 C1 C8' B3' -178.3(5)
B4 C1 C8' B4' 108.4(7)
B4 C1 C8' B7' -105.2(6)
B4 C1 C8' B9' 35.7(8)
B4 C1 C8' B12' -35.3(8)
B4 B5 B6 C1 -35.4(5)
B4 B5 B6 C2 0.6(7)
B4 B5 B6 B10 101.1(6)
B4 B5 B6 B11 62.6(6)
B4 B5 B9 B8 -37.4(5)
B4 B5 B9 B10 -138.7(6)
B4 B5 B9 B12 -101.4(5)
B4 B5 B10 B6 -101.5(6)
B4 B5 B10 B9 37.2(5)
B4 B5 B10 B11 -63.5(6)
B4 B5 B10 B12 -0.5(7)
B4 B8 B9 B5 37.2(5)
B4 B8 B9 B10 101.4(6)
B4 B8 B9 B12 136.1(5)
B4 B8 B12 B7 98.2(5)
B4 B8 B12 B9 -38.3(5)
B4 B8 B12 B10 -3.3(7)
B4 B8 B12 B11 60.9(6)
B4 B9 B10 B5 -37.6(5)
B4 B9 B10 B6 -1.1(7)
B4 B9 B10 B11 62.0(6)
B4 B9 B10 B12 100.4(6)
B4 B9 B12 B7 0.5(7)
B4 B9 B12 B8 39.9(5)
B4 B9 B12 B10 -101.7(5)
B4 B9 B12 B11 -63.3(6)
B5 C1 C2 Ru3 -116.7(4)
B5 C1 C2 B6 39.0(5)
B5 C1 C2 B7 -65.2(6)
B5 C1 C2 B11 2.4(7)
B5 C1 B4 Ru3 152.6(4)
B5 C1 B4 B8 99.7(5)
B5 C1 B4 B9 37.2(5)
B5 C1 B6 C2 -136.5(5)
B5 C1 B6 B10 -38.8(5)
B5 C1 B6 B11 -102.0(6)
B5 C1 C8' B3' -105.6(6)
B5 C1 C8' B4' -179.0(5)
B5 C1 C8' B7' -32.6(7)
B5 C1 C8' B9' 108.4(6)
B5 C1 C8' B12' 37.4(7)
B5 B4 B8 Ru3 117.7(5)
B5 B4 B8 B7 64.4(6)
B5 B4 B8 B9 -35.7(5)
B5 B4 B8 B12 2.9(7)
B5 B4 B9 B8 139.6(5)
B5 B4 B9 B10 37.2(5)
B5 B4 B9 B12 100.3(6)
B5 B6 B10 B9 -36.6(5)
B5 B6 B10 B11 -137.0(5)
B5 B6 B10 B12 -100.2(6)
B5 B6 B11 C2 -95.1(5)
B5 B6 B11 B7 -62.2(6)
B5 B6 B11 B10 38.8(5)
B5 B6 B11 B12 1.8(6)
B5 B9 B10 B6 36.5(5)
B5 B9 B10 B11 99.6(6)
B5 B9 B10 B12 137.9(5)
B5 B9 B12 B7 64.7(6)
B5 B9 B12 B8 104.1(5)
B5 B9 B12 B10 -37.4(5)
B5 B9 B12 B11 1.0(6)
B5 B10 B11 C2 2.3(6)
B5 B10 B11 B6 -37.8(5)
B5 B10 B11 B7 64.7(6)
B5 B10 B11 B12 101.1(5)
B5 B10 B12 B7 -63.0(7)
B5 B10 B12 B8 2.4(7)
B5 B10 B12 B9 37.3(5)
B5 B10 B12 B11 -99.5(5)
B6 C1 C2 Ru3 -155.7(4)
B6 C1 C2 B7 -104.2(6)
B6 C1 C2 B11 -36.5(5)
B6 C1 B4 Ru3 116.1(4)
B6 C1 B4 B5 -36.5(5)
B6 C1 B4 B8 63.3(6)
B6 C1 B4 B9 0.8(7)
B6 C1 B5 B4 140.3(5)
B6 C1 B5 B9 102.4(6)
B6 C1 B5 B10 38.6(5)
B6 C1 C8' B3' -40.1(7)
B6 C1 C8' B4' -113.5(6)
B6 C1 C8' B7' 33.0(7)
B6 C1 C8' B9' 173.9(5)
B6 C1 C8' B12' 102.9(6)
B6 C2 B7 Ru3 -123.6(5)
B6 C2 B7 B8 -68.0(6)
B6 C2 B7 B11 34.2(5)
B6 C2 B7 B12 -6.1(7)
B6 C2 B11 B7 -143.6(5)
B6 C2 B11 B10 -40.2(5)
B6 C2 B11 B12 -102.7(6)
B6 B5 B9 B4 101.6(6)
B6 B5 B9 B8 64.2(6)
B6 B5 B9 B10 -37.1(5)
B6 B5 B9 B12 0.1(7)
B6 B5 B10 B9 138.7(5)
B6 B5 B10 B11 38.0(5)
B6 B5 B10 B12 101.1(6)
B6 B10 B11 C2 40.1(5)
B6 B10 B11 B7 102.5(5)
B6 B10 B11 B12 138.8(5)
B6 B10 B12 B7 -0.3(7)
B6 B10 B12 B8 65.1(7)
B6 B10 B12 B9 100.0(5)
B6 B10 B12 B11 -36.8(5)
B6 B11 B12 B7 -102.9(5)
B6 B11 B12 B8 -65.3(6)
B6 B11 B12 B9 -1.7(6)
B6 B11 B12 B10 36.8(5)
B7 C2 B6 C1 106.3(6)
B7 C2 B6 B5 68.9(6)
B7 C2 B6 B10 6.0(7)
B7 C2 B6 B11 -34.5(5)
B7 C2 B11 B6 143.6(5)
B7 C2 B11 B10 103.3(5)
B7 C2 B11 B12 40.9(5)
B7 B8 B9 B4 -98.1(5)
B7 B8 B9 B5 -60.9(6)
B7 B8 B9 B10 3.3(7)
B7 B8 B9 B12 38.0(5)
B7 B8 B12 B9 -136.5(5)
B7 B8 B12 B10 -101.4(6)
B7 B8 B12 B11 -37.3(5)
B7 B11 B12 B8 37.6(5)
B7 B11 B12 B9 101.2(5)
B7 B11 B12 B10 139.7(5)
B8 B4 B5 C1 -101.4(6)
B8 B4 B5 B6 -65.3(6)
B8 B4 B5 B9 35.8(5)
B8 B4 B5 B10 -1.6(7)
B8 B4 B9 B5 -139.6(5)
B8 B4 B9 B10 -102.5(6)
B8 B4 B9 B12 -39.3(5)
B8 B7 B11 C2 96.7(5)
B8 B7 B11 B6 63.7(6)
B8 B7 B11 B10 -0.1(7)
B8 B7 B11 B12 -36.5(5)
B8 B7 B12 B9 38.8(5)
B8 B7 B12 B10 102.7(6)
B8 B7 B12 B11 139.0(5)
B8 B9 B10 B5 -103.0(6)
B8 B9 B10 B6 -66.5(6)
B8 B9 B10 B11 -3.4(7)
B8 B9 B10 B12 35.0(5)
B8 B9 B12 B7 -39.4(5)
B8 B9 B12 B10 -141.5(5)
B8 B9 B12 B11 -103.1(5)
B9 B4 B5 C1 -137.3(5)
B9 B4 B5 B6 -101.1(6)
B9 B4 B5 B10 -37.4(5)
B9 B4 B8 Ru3 153.4(4)
B9 B4 B8 B7 100.1(5)
B9 B4 B8 B12 38.6(5)
B9 B5 B6 C1 -99.2(5)
B9 B5 B6 C2 -63.1(6)
B9 B5 B6 B10 37.4(5)
B9 B5 B6 B11 -1.2(7)
B9 B5 B10 B6 -138.7(5)
B9 B5 B10 B11 -100.6(5)
B9 B5 B10 B12 -37.6(5)
B9 B8 B12 B7 136.5(5)
B9 B8 B12 B10 35.0(5)
B9 B8 B12 B11 99.2(6)
B9 B10 B11 C2 -60.2(6)
B9 B10 B11 B6 -100.3(5)
B9 B10 B11 B7 2.2(7)
B9 B10 B11 B12 38.5(5)
B9 B10 B12 B7 -100.3(5)
B9 B10 B12 B8 -34.9(5)
B9 B10 B12 B11 -136.8(5)
B10 B5 B6 C1 -136.6(5)
B10 B5 B6 C2 -100.5(5)
B10 B5 B6 B11 -38.6(5)
B10 B5 B9 B4 138.7(6)
B10 B5 B9 B8 101.3(6)
B10 B5 B9 B12 37.2(5)
B10 B6 B11 C2 -133.9(5)
B10 B6 B11 B7 -100.9(6)
B10 B6 B11 B12 -36.9(5)
B10 B9 B12 B7 102.2(6)
B10 B9 B12 B8 141.5(5)
B10 B9 B12 B11 38.4(5)
B10 B11 B12 B7 -139.7(5)
B10 B11 B12 B8 -102.1(6)
B10 B11 B12 B9 -38.5(5)
B11 C2 B6 C1 140.8(5)
B11 C2 B6 B5 103.4(6)
B11 C2 B6 B10 40.5(5)
B11 C2 B7 Ru3 -157.8(4)
B11 C2 B7 B8 -102.2(5)
B11 C2 B7 B12 -40.3(5)
B11 B6 B10 B5 137.0(5)
B11 B6 B10 B9 100.4(5)
B11 B6 B10 B12 36.8(5)
B11 B7 B8 Ru3 -118.0(5)
B11 B7 B8 B4 -63.5(6)
B11 B7 B8 B9 -1.9(6)
B11 B7 B8 B12 36.4(5)
B11 B7 B12 B8 -139.0(5)
B11 B7 B12 B9 -100.2(6)
B11 B7 B12 B10 -36.3(5)
B11 B10 B12 B7 36.5(5)
B11 B10 B12 B8 101.9(6)
B11 B10 B12 B9 136.8(5)
B12 B7 B8 Ru3 -154.3(4)
B12 B7 B8 B4 -99.9(5)
B12 B7 B8 B9 -38.3(5)
B12 B7 B11 C2 133.2(5)
B12 B7 B11 B6 100.2(6)
B12 B7 B11 B10 36.4(5)
B12 B8 B9 B4 -136.1(5)
B12 B8 B9 B5 -98.9(6)
B12 B8 B9 B10 -34.7(5)
B12 B9 B10 B5 -137.9(5)
B12 B9 B10 B6 -101.4(6)
B12 B9 B10 B11 -38.4(5)
B12 B10 B11 C2 -98.7(5)
B12 B10 B11 B6 -138.8(5)
B12 B10 B11 B7 -36.4(5)
C30 C31 C32 Ru3 -52.8(5)
C30 C31 C32 C33 -0.7(9)
C31 C30 C35 Ru3 57.8(5)
C31 C30 C35 C34 1.4(9)
C31 C30 C37 C38 -23.1(9)
C31 C30 C37 C39 99.8(8)
C31 C32 C33 Ru3 -52.8(6)
C31 C32 C33 C34 2.4(10)
C31 C32 C33 C36 -178.4(6)
C32 C33 C34 Ru3 -57.5(5)
C32 C33 C34 C35 -2.2(10)
C33 C34 C35 Ru3 -57.1(6)
C33 C34 C35 C30 0.3(10)
C35 C30 C31 Ru3 -55.1(5)
C35 C30 C31 C32 -1.2(9)
C35 C30 C37 C38 159.4(6)
C35 C30 C37 C39 -77.7(8)
C36 C33 C34 Ru3 123.3(6)
C36 C33 C34 C35 178.6(6)
C37 C30 C31 Ru3 127.3(6)
C37 C30 C31 C32 -178.8(6)
C37 C30 C35 Ru3 -124.6(6)
C37 C30 C35 C34 179.1(6)
C1' B3' B4' B5' 34.6(5)
C1' B3' B4' C8' 133.0(5)
C1' B3' B4' B9' 98.5(6)
C1' B3' B7' Ru2' 54.4(4)
C1' B3' B7' C8' -94.0(5)
C1' B3' B7' B11' 1.5(6)
C1' B3' B7' B12' -60.3(6)
C1' B3' C8' C1 -148.5(5)
C1' B3' C8' B4' -38.8(4)
C1' B3' C8' B7' 101.8(5)
C1' B3' C8' B9' -1.4(6)
C1' B3' C8' B12' 66.2(6)
C1' B4' B5' B6' 33.7(5)
C1' B4' B5' B9' 135.1(5)
C1' B4' B5' B10' 97.0(5)
C1' B4' C8' C1 151.3(5)
C1' B4' C8' B3' 41.0(5)
C1' B4' C8' B7' 3.1(7)
C1' B4' C8' B9' -100.5(5)
C1' B4' C8' B12' -63.0(6)
C1' B4' B9' B5' -39.7(5)
C1' B4' B9' C8' 97.9(5)
C1' B4' B9' B10' -1.1(6)
C1' B4' B9' B12' 62.4(6)
C1' B5' B6' Ru2' 26.8(4)
C1' B5' B6' B10' 134.1(5)
C1' B5' B6' B11' 98.5(5)
C1' B5' B9' B4' 38.0(5)
C1' B5' B9' C8' 1.6(7)
C1' B5' B9' B10' -98.8(5)
C1' B5' B9' B12' -61.4(6)
C1' B5' B10' B6' -39.4(5)
C1' B5' B10' B9' 98.7(5)
C1' B5' B10' B11' -2.0(7)
C1' B5' B10' B12' 61.4(6)
C1' B6' B10' B5' 39.2(5)
C1' B6' B10' B9' 1.6(6)
C1' B6' B10' B11' -100.1(5)
C1' B6' B10' B12' -62.3(6)
C1' B6' B11' Ru2' -54.4(4)
C1' B6' B11' B7' -4.6(6)
C1' B6' B11' B10' 97.1(5)
C1' B6' B11' B12' 58.8(6)
Ru2' C1' B3' B4' -154.5(4)
Ru2' C1' B3' B7' -53.5(4)
Ru2' C1' B3' C8' -115.5(4)
Ru2' C1' B4' B3' 28.1(5)
Ru2' C1' B4' B5' -114.1(6)
Ru2' C1' B4' C8' -12.7(7)
Ru2' C1' B4' B9' -74.6(6)
Ru2' C1' B5' B4' 113.2(5)
Ru2' C1' B5' B6' -28.2(5)
Ru2' C1' B5' B9' 73.8(6)
Ru2' C1' B5' B10' 12.0(7)
Ru2' C1' B6' B5' 154.7(4)
Ru2' C1' B6' B10' 115.3(4)
Ru2' C1' B6' B11' 54.4(4)
Ru2' B3' B4' C1' -26.8(5)
Ru2' B3' B4' B5' 7.8(7)
Ru2' B3' B4' C8' 106.2(5)
Ru2' B3' B4' B9' 71.8(6)
Ru2' B3' B7' C8' -148.3(4)
Ru2' B3' B7' B11' -52.9(4)
Ru2' B3' B7' B12' -114.7(5)
Ru2' B3' C8' C1 142.2(5)
Ru2' B3' C8' B4' -108.0(5)
Ru2' B3' C8' B7' 32.6(4)
Ru2' B3' C8' B9' -70.7(6)
Ru2' B3' C8' B12' -3.0(6)
Ru2' B6' B10' B5' 109.6(5)
Ru2' B6' B10' B9' 72.0(6)
Ru2' B6' B10' B11' -29.7(5)
Ru2' B6' B10' B12' 8.1(7)
Ru2' B6' B11' B7' 49.8(4)
Ru2' B6' B11' B10' 151.5(5)
Ru2' B6' B11' B12' 113.2(5)
Ru2' B7' C8' C1 -141.7(5)
Ru2' B7' C8' B3' -31.5(4)
Ru2' B7' C8' B4' 6.5(6)
Ru2' B7' C8' B9' 75.4(5)
Ru2' B7' C8' B12' 110.1(5)
Ru2' B7' B11' B6' -49.9(4)
Ru2' B7' B11' B10' -113.6(5)
Ru2' B7' B11' B12' -150.9(4)
Ru2' B7' B12' C8' -102.8(5)
Ru2' B7' B12' B9' -69.9(6)
Ru2' B7' B12' B10' -6.5(7)
Ru2' B7' B12' B11' 30.6(5)
Ru2' B11' B12' B7' -29.9(4)
Ru2' B11' B12' C8' 11.7(6)
Ru2' B11' B12' B9' 73.2(6)
Ru2' B11' B12' B10' 108.9(5)
Ru2' C20' C21' C22' 55.7(5)
Ru2' C20' C25' C24' -54.5(6)
Ru2' C20' C27' C28' 175.6(5)
Ru2' C20' C27' C29' -79.1(9)
Ru2' C20' C27' C29C 66.6(9)
Ru2' C21' C22' C23' 54.8(6)
Ru2' C22' C23' C24' 53.9(5)
Ru2' C22' C23' C26' -124.7(7)
Ru2' C23' C24' C25' 56.2(6)
Ru2' C24' C25' C20' 55.9(6)
B3' C1' B4' B5' -142.2(5)
B3' C1' B4' C8' -40.8(5)
B3' C1' B4' B9' -102.7(5)
B3' C1' B5' B4' 36.7(5)
B3' C1' B5' B6' -104.8(6)
B3' C1' B5' B9' -2.7(7)
B3' C1' B5' B10' -64.6(6)
B3' C1' B6' Ru2' -48.5(4)
B3' C1' B6' B5' 106.2(6)
B3' C1' B6' B10' 66.7(6)
B3' C1' B6' B11' 5.8(6)
B3' B4' B5' C1' -34.5(5)
B3' B4' B5' B6' -0.8(7)
B3' B4' B5' B9' 100.7(6)
B3' B4' B5' B10' 62.5(6)
B3' B4' C8' C1 110.3(6)
B3' B4' C8' B7' -37.9(5)
B3' B4' C8' B9' -141.6(5)
B3' B4' C8' B12' -104.1(5)
B3' B4' B9' B5' -103.0(5)
B3' B4' B9' C8' 34.5(5)
B3' B4' B9' B10' -64.4(6)
B3' B4' B9' B12' -0.9(7)
B3' B7' C8' C1 -110.2(6)
B3' B7' C8' B4' 38.0(5)
B3' B7' C8' B9' 106.9(5)
B3' B7' C8' B12' 141.6(5)
B3' B7' B11' Ru2' 51.8(4)
B3' B7' B11' B6' 1.9(6)
B3' B7' B11' B10' -61.8(6)
B3' B7' B11' B12' -99.1(5)
B3' B7' B12' C8' -33.0(4)
B3' B7' B12' B9' 0.0(7)
B3' B7' B12' B10' 63.3(6)
B3' B7' B12' B11' 100.5(5)
B3' C8' B9' B4' -37.4(5)
B3' C8' B9' B5' -0.1(7)
B3' C8' B9' B10' 63.1(6)
B3' C8' B9' B12' 102.9(5)
B3' C8' B12' B7' 36.5(5)
B3' C8' B12' B9' -106.6(5)
B3' C8' B12' B10' -67.7(6)
B3' C8' B12' B11' -5.2(6)
B4' C1' B3' Ru2' 154.5(4)
B4' C1' B3' B7' 101.0(5)
B4' C1' B3' C8' 39.0(4)
B4' C1' B5' B6' -141.4(5)
B4' C1' B5' B9' -39.4(5)
B4' C1' B5' B10' -101.2(5)
B4' C1' B6' Ru2' -117.8(5)
B4' C1' B6' B5' 37.0(5)
B4' C1' B6' B10' -2.5(7)
B4' C1' B6' B11' -63.4(6)
B4' B3' B7' Ru2' 114.2(4)
B4' B3' B7' C8' -34.2(4)
B4' B3' B7' B11' 61.3(6)
B4' B3' B7' B12' -0.5(6)
B4' B3' C8' C1 -109.7(6)
B4' B3' C8' B7' 140.6(5)
B4' B3' C8' B9' 37.4(5)
B4' B3' C8' B12' 105.0(5)
B4' B5' B6' C1' -33.3(5)
B4' B5' B6' Ru2' -6.5(7)
B4' B5' B6' B10' 100.8(5)
B4' B5' B6' B11' 65.3(6)
B4' B5' B9' C8' -36.4(5)
B4' B5' B9' B10' -136.8(5)
B4' B5' B9' B12' -99.5(5)
B4' B5' B10' B6' -99.5(5)
B4' B5' B10' B9' 38.6(5)
B4' B5' B10' B11' -62.1(6)
B4' B5' B10' B12' 1.3(7)
B4' C8' B9' B5' 37.2(5)
B4' C8' B9' B10' 100.4(5)
B4' C8' B9' B12' 140.3(5)
B4' C8' B12' B7' 105.1(5)
B4' C8' B12' B9' -38.0(5)
B4' C8' B12' B10' 0.9(6)
B4' C8' B12' B11' 63.4(6)
B4' B9' B10' B5' -38.2(5)
B4' B9' B10' B6' -0.4(6)
B4' B9' B10' B11' 64.6(6)
B4' B9' B10' B12' 100.4(5)
B4' B9' B12' B7' 0.5(7)
B4' B9' B12' C8' 34.5(4)
B4' B9' B12' B10' -100.5(5)
B4' B9' B12' B11' -64.6(6)
B5' C1' B3' Ru2' 118.1(5)
B5' C1' B3' B4' -36.4(5)
B5' C1' B3' B7' 64.6(6)
B5' C1' B3' C8' 2.6(7)
B5' C1' B4' B3' 142.2(5)
B5' C1' B4' C8' 101.4(5)
B5' C1' B4' B9' 39.5(5)
B5' C1' B6' Ru2' -154.7(4)
B5' C1' B6' B10' -39.5(5)
B5' C1' B6' B11' -100.4(5)
B5' B4' C8' C1 -145.8(5)
B5' B4' C8' B3' 103.9(5)
B5' B4' C8' B7' 66.0(6)
B5' B4' C8' B9' -37.6(5)
B5' B4' C8' B12' -0.1(6)
B5' B4' B9' C8' 137.6(5)
B5' B4' B9' B10' 38.6(5)
B5' B4' B9' B12' 102.1(6)
B5' B6' B10' B9' -37.6(5)
B5' B6' B10' B11' -139.3(5)
B5' B6' B10' B12' -101.5(6)
B5' B6' B11' Ru2' -115.8(5)
B5' B6' B11' B7' -65.9(6)
B5' B6' B11' B10' 35.8(5)
B5' B6' B11' B12' -2.6(6)
B5' B9' B10' B6' 37.9(5)
B5' B9' B10' B11' 102.8(6)
B5' B9' B10' B12' 138.6(5)
B5' B9' B12' B7' 63.6(7)
B5' B9' B12' C8' 97.6(5)
B5' B9' B12' B10' -37.4(5)
B5' B9' B12' B11' -1.5(7)
B5' B10' B11' Ru2' -7.7(7)
B5' B10' B11' B6' -37.2(5)
B5' B10' B11' B7' 63.2(6)
B5' B10' B11' B12' 100.2(6)
B5' B10' B12' B7' -65.1(6)
B5' B10' B12' C8' -1.3(6)
B5' B10' B12' B9' 37.2(5)
B5' B10' B12' B11' -102.8(6)
B6' C1' B3' Ru2' 48.9(4)
B6' C1' B3' B4' -105.6(6)
B6' C1' B3' B7' -4.6(6)
B6' C1' B3' C8' -66.6(6)
B6' C1' B4' B3' 105.0(6)
B6' C1' B4' B5' -37.2(5)
B6' C1' B4' C8' 64.2(6)
B6' C1' B4' B9' 2.3(7)
B6' C1' B5' B4' 141.4(5)
B6' C1' B5' B9' 102.0(6)
B6' C1' B5' B10' 40.2(5)
B6' B5' B9' B4' 99.3(5)
B6' B5' B9' C8' 62.9(6)
B6' B5' B9' B10' -37.5(5)
B6' B5' B9' B12' -0.1(7)
B6' B5' B10' B9' 138.1(5)
B6' B5' B10' B11' 37.4(5)
B6' B5' B10' B12' 100.8(5)
B6' B10' B11' Ru2' 29.5(5)
B6' B10' B11' B7' 100.4(6)
B6' B10' B11' B12' 137.4(5)
B6' B10' B12' B7' -0.9(7)
B6' B10' B12' C8' 62.9(6)
B6' B10' B12' B9' 101.4(6)
B6' B10' B12' B11' -38.6(5)
B6' B11' B12' B7' -100.6(5)
B6' B11' B12' C8' -59.0(6)
B6' B11' B12' B9' 2.5(7)
B6' B11' B12' B10' 38.2(5)
B7' B3' B4' C1' -97.6(5)
B7' B3' B4' B5' -63.1(6)
B7' B3' B4' C8' 35.3(4)
B7' B3' B4' B9' 0.9(6)
B7' B3' C8' C1 109.7(6)
B7' B3' C8' B4' -140.6(5)
B7' B3' C8' B9' -103.2(5)
B7' B3' C8' B12' -35.6(5)
B7' C8' B9' B4' -106.1(5)
B7' C8' B9' B5' -68.9(6)
B7' C8' B9' B10' -5.7(7)
B7' C8' B9' B12' 34.2(5)
B7' C8' B12' B9' -143.1(5)
B7' C8' B12' B10' -104.2(5)
B7' C8' B12' B11' -41.7(5)
B7' B11' B12' C8' 41.6(5)
B7' B11' B12' B9' 103.1(6)
B7' B11' B12' B10' 138.8(5)
C8' C1 C2 Ru3 107.3(5)
C8' C1 C2 B6 -97.1(6)
C8' C1 C2 B7 158.7(5)
C8' C1 C2 B11 -133.6(6)
C8' C1 B4 Ru3 -106.0(5)
C8' C1 B4 B5 101.4(6)
C8' C1 B4 B8 -158.9(5)
C8' C1 B4 B9 138.6(6)
C8' C1 B5 B4 -119.5(6)
C8' C1 B5 B6 100.2(6)
C8' C1 B5 B9 -157.4(5)
C8' C1 B5 B10 138.9(5)
C8' C1 B6 C2 116.2(6)
C8' C1 B6 B5 -107.3(6)
C8' C1 B6 B10 -146.1(5)
C8' C1 B6 B11 150.7(5)
C8' B3' B4' C1' -133.0(5)
C8' B3' B4' B5' -98.4(6)
C8' B3' B4' B9' -34.4(5)
C8' B3' B7' Ru2' 148.3(4)
C8' B3' B7' B11' 95.4(5)
C8' B3' B7' B12' 33.6(4)
C8' B4' B5' C1' -97.7(5)
C8' B4' B5' B6' -64.0(6)
C8' B4' B5' B9' 37.4(5)
C8' B4' B5' B10' -0.7(7)
C8' B4' B9' B5' -137.6(5)
C8' B4' B9' B10' -99.0(5)
C8' B4' B9' B12' -35.4(5)
C8' B7' B11' Ru2' 111.2(4)
C8' B7' B11' B6' 61.3(6)
C8' B7' B11' B10' -2.5(6)
C8' B7' B11' B12' -39.7(4)
C8' B7' B12' B9' 32.9(5)
C8' B7' B12' B10' 96.3(5)
C8' B7' B12' B11' 133.4(5)
C8' B9' B10' B5' -98.9(5)
C8' B9' B10' B6' -61.0(6)
C8' B9' B10' B11' 3.9(7)
C8' B9' B10' B12' 39.7(5)
C8' B9' B12' B7' -33.9(5)
C8' B9' B12' B10' -135.0(5)
C8' B9' B12' B11' -99.1(5)
B9' B4' B5' C1' -135.1(5)
B9' B4' B5' B6' -101.4(6)
B9' B4' B5' B10' -38.1(5)
B9' B4' C8' C1 -108.2(6)
B9' B4' C8' B3' 141.6(5)
B9' B4' C8' B7' 103.6(5)
B9' B4' C8' B12' 37.5(5)
B9' B5' B6' C1' -96.9(5)
B9' B5' B6' Ru2' -70.1(6)
B9' B5' B6' B10' 37.2(5)
B9' B5' B6' B11' 1.7(7)
B9' B5' B10' B6' -138.1(5)
B9' B5' B10' B11' -100.7(6)
B9' B5' B10' B12' -37.3(5)
B9' C8' B12' B7' 143.1(5)
B9' C8' B12' B10' 38.9(5)
B9' C8' B12' B11' 101.4(5)
B9' B10' B11' Ru2' -71.7(6)
B9' B10' B11' B6' -101.2(6)
B9' B10' B11' B7' -0.8(7)
B9' B10' B11' B12' 36.2(5)
B9' B10' B12' B7' -102.3(6)
B9' B10' B12' C8' -38.4(4)
B9' B10' B12' B11' -139.9(5)
B10' B5' B6' C1' -134.1(5)
B10' B5' B6' Ru2' -107.3(5)
B10' B5' B6' B11' -35.6(5)
B10' B5' B9' B4' 136.8(5)
B10' B5' B9' C8' 100.5(5)
B10' B5' B9' B12' 37.4(5)
B10' B6' B11' Ru2' -151.5(5)
B10' B6' B11' B7' -101.7(6)
B10' B6' B11' B12' -38.3(5)
B10' B9' B12' B7' 101.1(6)
B10' B9' B12' C8' 135.0(5)
B10' B9' B12' B11' 36.0(5)
B10' B11' B12' B7' -138.8(5)
B10' B11' B12' C8' -97.2(5)
B10' B11' B12' B9' -35.6(5)
B11' B6' B10' B5' 139.3(5)
B11' B6' B10' B9' 101.7(5)
B11' B6' B10' B12' 37.8(5)
B11' B7' C8' C1 148.1(5)
B11' B7' C8' B3' -101.8(5)
B11' B7' C8' B4' -63.8(6)
B11' B7' C8' B9' 5.1(6)
B11' B7' C8' B12' 39.8(4)
B11' B7' B12' C8' -133.4(5)
B11' B7' B12' B9' -100.5(6)
B11' B7' B12' B10' -37.2(5)
B11' B10' B12' B7' 37.7(5)
B11' B10' B12' C8' 101.5(5)
B11' B10' B12' B9' 139.9(5)
B12' B7' C8' C1 108.3(6)
B12' B7' C8' B3' -141.6(5)
B12' B7' C8' B4' -103.6(5)
B12' B7' C8' B9' -34.7(5)
B12' B7' B11' Ru2' 150.9(4)
B12' B7' B11' B6' 101.0(5)
B12' B7' B11' B10' 37.3(5)
B12' C8' B9' B4' -140.3(5)
B12' C8' B9' B5' -103.1(6)
B12' C8' B9' B10' -39.9(5)
B12' B9' B10' B5' -138.6(5)
B12' B9' B10' B6' -100.8(5)
B12' B9' B10' B11' -35.8(5)
B12' B10' B11' Ru2' -107.9(5)
B12' B10' B11' B6' -137.4(5)
B12' B10' B11' B7' -37.0(5)
C20' C21' C22' Ru2' -56.4(5)
C20' C21' C22' C23' -1.6(10)
C21' C20' C25' Ru2' 53.1(5)
C21' C20' C25' C24' -1.3(9)
C21' C20' C27' C28' 85.7(8)
C21' C20' C27' C29' -169.0(7)
C21' C20' C27' C29C -23.3(10)
C21' C22' C23' Ru2' -54.4(6)
C21' C22' C23' C24' -0.5(9)
C21' C22' C23' C26' -179.1(6)
C22' C23' C24' Ru2' -54.6(5)
C22' C23' C24' C25' 1.6(10)
C23' C24' C25' Ru2' -56.5(6)
C23' C24' C25' C20' -0.7(10)
C25' C20' C21' Ru2' -53.2(5)
C25' C20' C21' C22' 2.4(9)
C25' C20' C27' C28' -93.8(8)
C25' C20' C27' C29' 11.5(9)
C25' C20' C27' C29C 157.1(8)
C26' C23' C24' Ru2' 123.9(7)
C26' C23' C24' C25' -179.9(7)
C27' C20' C21' Ru2' 127.2(6)
C27' C20' C21' C22' -177.1(6)
C27' C20' C25' Ru2' -127.3(6)
C27' C20' C25' C24' 178.2(6)

loop_
_twin_individual_id
_twin_individual_mass_fraction_refined
1 0.66(3)
2 0.34(3)
